data_7231727
loop_
_publ_author_name
'Li, Cheng'
'Deng, Zhao-Peng'
'Huo, Li-Hua'
'Gao, Shan'

_publ_section_title
;
 Cooperative effects of metal cations and coordination modes on
 luminescent s-block metal--organic complexes constructed from V-shaped
 4,4&#x2032;-sulfonyldiphenol
;
_journal_issue 46
_journal_name_full CrystEngComm
_journal_page_first 7513
_journal_paper_doi 10.1039/C8CE01591K
_journal_volume 20
_journal_year 2018
_chemical_formula_moiety 'C12 H11 Na O5 S'
_chemical_formula_sum 'C12 H11 Na O5 S'
_chemical_formula_weight 290.26
_space_group_IT_number 14
_space_group_name_Hall '-P 2ybc'
_space_group_name_H-M_alt 'P 1 21/c 1'
_symmetry_cell_setting monoclinic
_symmetry_space_group_name_Hall '-P 2ybc'
_symmetry_space_group_name_H-M 'P 1 21/c 1'
_atom_sites_solution_hydrogens geom
_atom_sites_solution_primary direct
_atom_sites_solution_secondary difmap
_audit_creation_method SHELXL-97
_audit_update_record
;
2018-09-10 deposited with the CCDC.
2018-10-29 downloaded from the CCDC.
;
_cell_angle_alpha 90.00
_cell_angle_beta 90.375(6)
_cell_angle_gamma 90.00
_cell_formula_units_Z 4
_cell_length_a 10.4150(6)
_cell_length_b 20.7690(11)
_cell_length_c 6.1304(4)
_cell_measurement_reflns_used 4367
_cell_measurement_temperature 295(2)
_cell_measurement_theta_max 29.15
_cell_measurement_theta_min 3.86
_cell_volume 1326.03(14)
_computing_cell_refinement
;
CrysAlis Pro (Agilent, 2013)
;
_computing_data_collection
;
CrysAlis Pro (Agilent, 2013)
;
_computing_data_reduction
;
CrysAlis Pro (Agilent, 2013)
;
_computing_molecular_graphics '(K. Brandenburg, Diamond 3.1, 2009)'
_computing_publication_material '(K. Brandenburg, Diamond 3.1, 2009)'
_computing_structure_refinement 'SHELXL-97 (Sheldrick, 1997)'
_computing_structure_solution 'SHELXS-97 (Sheldrick, 1990)'
_diffrn_ambient_temperature 295(2)
_diffrn_detector_area_resol_mean 16.1954
_diffrn_measured_fraction_theta_full 0.999
_diffrn_measured_fraction_theta_max 0.999
_diffrn_measurement_device_type 'Xcalibur, Eos'
_diffrn_measurement_method '\w scans'
_diffrn_radiation_monochromator graphite
_diffrn_radiation_source 'Enhance (Mo) X-ray Source'
_diffrn_radiation_type MoK\a
_diffrn_radiation_wavelength 0.71073
_diffrn_reflns_av_R_equivalents 0.0316
_diffrn_reflns_av_sigmaI/netI 0.0225
_diffrn_reflns_limit_h_max 13
_diffrn_reflns_limit_h_min -13
_diffrn_reflns_limit_k_max 27
_diffrn_reflns_limit_k_min -27
_diffrn_reflns_limit_l_max 7
_diffrn_reflns_limit_l_min -7
_diffrn_reflns_number 17065
_diffrn_reflns_theta_full 27.56
_diffrn_reflns_theta_max 27.56
_diffrn_reflns_theta_min 3.47
_exptl_absorpt_coefficient_mu 0.288
_exptl_absorpt_correction_T_max 0.9971
_exptl_absorpt_correction_T_min 0.9341
_exptl_absorpt_correction_type multi-scan
_exptl_absorpt_process_details
; 
CrysAlis Pro (Agilent, 2013)
Empirical absorption correction using spherical harmonics,
 implemented in SCALE3 ABSPACK scaling algorithm. 
;
_exptl_crystal_colour colorless
_exptl_crystal_density_diffrn 1.454
_exptl_crystal_density_method 'not measured'
_exptl_crystal_description prism
_exptl_crystal_F_000 600
_exptl_crystal_size_max 0.24
_exptl_crystal_size_mid 0.12
_exptl_crystal_size_min 0.01
_refine_diff_density_max 0.475
_refine_diff_density_min -0.436
_refine_diff_density_rms 0.086
_refine_ls_extinction_method none
_refine_ls_goodness_of_fit_ref 1.058
_refine_ls_hydrogen_treatment mixed
_refine_ls_matrix_type full
_refine_ls_number_parameters 181
_refine_ls_number_reflns 3047
_refine_ls_number_restraints 4
_refine_ls_restrained_S_all 1.057
_refine_ls_R_factor_all 0.0732
_refine_ls_R_factor_gt 0.0674
_refine_ls_shift/su_max 0.000
_refine_ls_shift/su_mean 0.000
_refine_ls_structure_factor_coef Fsqd
_refine_ls_weighting_details 'calc w=1/[\s^2^(Fo^2^)+(0.0264P)^2^+7.2604P] where P=(Fo^2^+2Fc^2^)/3'
_refine_ls_weighting_scheme calc
_refine_ls_wR_factor_gt 0.1706
_refine_ls_wR_factor_ref 0.1732
_reflns_number_gt 2742
_reflns_number_total 3047
_reflns_threshold_expression >2sigma(I)
_cod_data_source_file c8ce01591k2.cif
_cod_data_source_block complex2
_cod_depositor_comments 'Adding full bibliography for 7231723--7231735.cif.'
_cod_original_cell_volume 1326.03(13)
_cod_original_sg_symbol_H-M 'P 21/c'
_cod_database_code 7231727

loop_
_symmetry_equiv_pos_as_xyz
'x, y, z'
'-x, y+1/2, -z+1/2'
'-x, -y, -z'
'x, -y-1/2, z-1/2'

loop_
_atom_site_label
_atom_site_type_symbol
_atom_site_fract_x
_atom_site_fract_y
_atom_site_fract_z
_atom_site_U_iso_or_equiv
_atom_site_adp_type
_atom_site_occupancy
_atom_site_symmetry_multiplicity
_atom_site_calc_flag
_atom_site_refinement_flags
Na1 Na 0.55062(15) 0.70110(8) -0.1830(3) 0.0315(4) Uani 1 1 d .
S1 S 0.72591(9) 0.64797(5) 0.32550(17) 0.0265(2) Uani 1 1 d .
O1 O 1.2836(3) 0.66416(17) 0.2473(5) 0.0396(8) Uani 1 1 d D
H1O H 1.311(5) 0.647(3) 0.130(5) 0.059 Uiso 1 1 d D
O2 O 0.6158(3) 0.37963(15) 0.0927(6) 0.0445(8) Uani 1 1 d .
O3 O 0.6887(3) 0.65516(15) 0.5508(5) 0.0371(7) Uani 1 1 d .
O4 O 0.6652(3) 0.69029(15) 0.1672(5) 0.0387(7) Uani 1 1 d .
O1W O 0.4174(3) 0.73408(14) -0.4625(5) 0.0301(6) Uani 1 1 d D
H1W1 H 0.381(4) 0.7079(18) -0.549(7) 0.045 Uiso 1 1 d D
H1W2 H 0.363(3) 0.7607(18) -0.414(7) 0.045 Uiso 1 1 d D
C1 C 1.1580(4) 0.6619(2) 0.2653(7) 0.0319(9) Uani 1 1 d .
C2 C 1.1016(4) 0.6403(3) 0.4557(8) 0.0440(12) Uani 1 1 d .
H2 H 1.1534 0.6274 0.5719 0.053 Uiso 1 1 calc R
C3 C 0.9685(4) 0.6377(3) 0.4756(8) 0.0417(11) Uani 1 1 d .
H3 H 0.9320 0.6226 0.6038 0.050 Uiso 1 1 calc R
C4 C 0.8915(4) 0.65746(19) 0.3063(7) 0.0284(8) Uani 1 1 d .
C5 C 0.9455(5) 0.6799(2) 0.1156(8) 0.0399(10) Uani 1 1 d .
H5 H 0.8930 0.6935 0.0013 0.048 Uiso 1 1 calc R
C6 C 1.0766(5) 0.6821(3) 0.0947(8) 0.0420(11) Uani 1 1 d .
H6 H 1.1121 0.6972 -0.0344 0.050 Uiso 1 1 calc R
C7 C 0.6943(4) 0.56807(18) 0.2516(7) 0.0270(8) Uani 1 1 d .
C8 C 0.6545(5) 0.5252(2) 0.4080(8) 0.0451(12) Uani 1 1 d .
H8 H 0.6433 0.5391 0.5509 0.054 Uiso 1 1 calc R
C9 C 0.6310(6) 0.4617(2) 0.3541(8) 0.0485(13) Uani 1 1 d .
H9 H 0.6058 0.4328 0.4613 0.058 Uiso 1 1 calc R
C10 C 0.6447(4) 0.4412(2) 0.1418(7) 0.0339(9) Uani 1 1 d .
C11 C 0.6880(6) 0.4840(2) -0.0140(8) 0.0473(13) Uani 1 1 d .
H11 H 0.7007 0.4699 -0.1563 0.057 Uiso 1 1 calc R
C12 C 0.7125(6) 0.5471(2) 0.0395(8) 0.0475(13) Uani 1 1 d .
H12 H 0.7412 0.5756 -0.0664 0.057 Uiso 1 1 calc R

loop_
_atom_site_aniso_label
_atom_site_aniso_U_11
_atom_site_aniso_U_22
_atom_site_aniso_U_33
_atom_site_aniso_U_23
_atom_site_aniso_U_13
_atom_site_aniso_U_12
Na1 0.0295(8) 0.0361(9) 0.0288(8) -0.0018(7) 0.0002(6) 0.0064(7)
S1 0.0247(4) 0.0224(4) 0.0324(5) -0.0015(4) -0.0002(4) 0.0047(4)
O1 0.0297(15) 0.051(2) 0.0379(17) -0.0151(15) 0.0042(13) -0.0105(14)
O2 0.057(2) 0.0262(15) 0.051(2) -0.0057(14) 0.0164(16) -0.0114(15)
O3 0.0358(16) 0.0374(17) 0.0382(17) -0.0100(13) 0.0079(13) 0.0060(13)
O4 0.0348(16) 0.0288(15) 0.052(2) 0.0052(14) -0.0078(14) 0.0060(13)
O1W 0.0301(14) 0.0314(15) 0.0289(15) -0.0028(12) -0.0005(12) -0.0027(12)
C1 0.030(2) 0.031(2) 0.034(2) -0.0083(17) 0.0020(17) -0.0077(16)
C2 0.030(2) 0.066(3) 0.036(2) 0.006(2) -0.0062(18) 0.005(2)
C3 0.033(2) 0.061(3) 0.030(2) 0.010(2) 0.0021(18) 0.003(2)
C4 0.0292(19) 0.0233(18) 0.033(2) -0.0009(16) -0.0008(16) 0.0023(15)
C5 0.039(2) 0.045(3) 0.036(2) 0.012(2) -0.0052(19) -0.004(2)
C6 0.039(2) 0.054(3) 0.033(2) 0.008(2) 0.0048(19) -0.011(2)
C7 0.0270(18) 0.0226(18) 0.031(2) -0.0016(15) 0.0013(15) 0.0001(15)
C8 0.071(3) 0.034(2) 0.031(2) -0.0047(19) 0.010(2) -0.003(2)
C9 0.077(4) 0.029(2) 0.039(3) 0.0022(19) 0.021(2) -0.009(2)
C10 0.035(2) 0.027(2) 0.040(2) -0.0023(17) 0.0054(18) -0.0014(17)
C11 0.081(4) 0.031(2) 0.030(2) -0.0031(18) 0.012(2) -0.005(2)
C12 0.079(4) 0.032(2) 0.031(2) 0.0001(19) 0.014(2) -0.013(2)

loop_
_atom_type_symbol
_atom_type_description
_atom_type_scat_dispersion_real
_atom_type_scat_dispersion_imag
_atom_type_scat_source
C C 0.0033 0.0016 'International Tables Vol C Tables 4.2.6.8 and 6.1.1.4'
H H 0.0000 0.0000 'International Tables Vol C Tables 4.2.6.8 and 6.1.1.4'
O O 0.0106 0.0060 'International Tables Vol C Tables 4.2.6.8 and 6.1.1.4'
Na Na 0.0362 0.0249 'International Tables Vol C Tables 4.2.6.8 and 6.1.1.4'
S S 0.1246 0.1234 'International Tables Vol C Tables 4.2.6.8 and 6.1.1.4'

loop_
_geom_angle_atom_site_label_1
_geom_angle_atom_site_label_2
_geom_angle_atom_site_label_3
_geom_angle
_geom_angle_site_symmetry_1
_geom_angle_site_symmetry_3
O1W Na1 O1W 84.44(9) . 4_576
O1W Na1 O3 88.43(12) . 1_554
O1W Na1 O3 168.27(13) 4_576 1_554
O1W Na1 O4 164.46(13) . .
O1W Na1 O4 80.56(11) 4_576 .
O3 Na1 O4 105.67(12) 1_554 .
O1W Na1 O2 87.06(13) . 3_665
O1W Na1 O2 81.01(11) 4_576 3_665
O3 Na1 O2 107.96(13) 1_554 3_665
O4 Na1 O2 94.55(13) . 3_665
O1W Na1 O4 76.40(11) . 4_575
O1W Na1 O4 88.92(11) 4_576 4_575
O3 Na1 O4 80.35(12) 1_554 4_575
O4 Na1 O4 99.17(12) . 4_575
O2 Na1 O4 161.42(13) 3_665 4_575
O1W Na1 Na1 116.93(10) . 4_576
O1W Na1 Na1 37.40(8) 4_576 4_576
O3 Na1 Na1 142.74(9) 1_554 4_576
O4 Na1 Na1 47.58(8) . 4_576
O2 Na1 Na1 100.60(8) 3_665 4_576
O4 Na1 Na1 79.95(9) 4_575 4_576
O1W Na1 Na1 38.59(8) . 4_575
O1W Na1 Na1 99.51(10) 4_576 4_575
O3 Na1 Na1 69.31(8) 1_554 4_575
O4 Na1 Na1 140.84(10) . 4_575
O2 Na1 Na1 124.34(10) 3_665 4_575
O4 Na1 Na1 41.97(8) 4_575 4_575
Na1 Na1 Na1 112.94(9) 4_576 4_575
O3 S1 O4 117.25(19) . .
O3 S1 C4 108.99(19) . .
O4 S1 C4 108.3(2) . .
O3 S1 C7 107.11(19) . .
O4 S1 C7 108.70(19) . .
C4 S1 C7 105.94(19) . .
C1 O1 H1O 114(4) . .
C10 O2 Na1 138.5(3) . 3_665
S1 O3 Na1 149.7(2) . 1_556
S1 O4 Na1 147.7(2) . .
S1 O4 Na1 117.88(19) . 4_576
Na1 O4 Na1 90.44(10) . 4_576
Na1 O1W Na1 104.01(13) . 4_575
Na1 O1W H1W1 123(3) . .
Na1 O1W H1W1 106(4) 4_575 .
Na1 O1W H1W2 110(3) . .
Na1 O1W H1W2 103(4) 4_575 .
H1W1 O1W H1W2 109.8(17) . .
O1 C1 C2 120.6(4) . .
O1 C1 C6 121.5(4) . .
C2 C1 C6 117.9(4) . .
C1 C2 C3 120.9(4) . .
C1 C2 H2 119.5 . .
C3 C2 H2 119.5 . .
C4 C3 C2 120.0(4) . .
C4 C3 H3 120.0 . .
C2 C3 H3 120.0 . .
C3 C4 C5 120.1(4) . .
C3 C4 S1 119.4(3) . .
C5 C4 S1 120.3(3) . .
C6 C5 C4 120.1(4) . .
C6 C5 H5 119.9 . .
C4 C5 H5 119.9 . .
C5 C6 C1 121.0(4) . .
C5 C6 H6 119.5 . .
C1 C6 H6 119.5 . .
C8 C7 C12 119.7(4) . .
C8 C7 S1 119.3(3) . .
C12 C7 S1 120.9(3) . .
C7 C8 C9 120.3(4) . .
C7 C8 H8 119.8 . .
C9 C8 H8 119.8 . .
C10 C9 C8 120.1(4) . .
C10 C9 H9 119.9 . .
C8 C9 H9 119.9 . .
O2 C10 C9 118.7(4) . .
O2 C10 C11 122.0(4) . .
C9 C10 C11 119.4(4) . .
C12 C11 C10 120.6(4) . .
C12 C11 H11 119.7 . .
C10 C11 H11 119.7 . .
C11 C12 C7 119.8(4) . .
C11 C12 H12 120.1 . .
C7 C12 H12 120.1 . .

loop_
_geom_bond_atom_site_label_1
_geom_bond_atom_site_label_2
_geom_bond_distance
_geom_bond_site_symmetry_2
Na1 O1W 2.302(3) .
Na1 O1W 2.364(3) 4_576
Na1 O3 2.382(3) 1_554
Na1 O4 2.459(4) .
Na1 O2 2.476(4) 3_665
Na1 O4 2.715(4) 4_575
Na1 Na1 3.6772(19) 4_576
Na1 Na1 3.6772(19) 4_575
S1 O3 1.445(3) .
S1 O4 1.451(3) .
S1 C4 1.740(4) .
S1 C7 1.751(4) .
O1 C1 1.314(5) .
O1 H1O 0.85(4) .
O2 C10 1.348(5) .
O2 Na1 2.476(4) 3_665
O3 Na1 2.382(3) 1_556
O4 Na1 2.715(4) 4_576
O1W Na1 2.364(3) 4_575
O1W H1W1 0.85(4) .
O1W H1W2 0.85(4) .
C1 C2 1.385(6) .
C1 C6 1.406(6) .
C2 C3 1.394(6) .
C2 H2 0.9300 .
C3 C4 1.371(6) .
C3 H3 0.9300 .
C4 C5 1.381(6) .
C5 C6 1.373(7) .
C5 H5 0.9300 .
C6 H6 0.9300 .
C7 C8 1.374(6) .
C7 C12 1.385(6) .
C8 C9 1.381(6) .
C8 H8 0.9300 .
C9 C10 1.378(6) .
C9 H9 0.9300 .
C10 C11 1.382(6) .
C11 C12 1.375(6) .
C11 H11 0.9300 .
C12 H12 0.9300 .

loop_
_geom_hbond_atom_site_label_D
_geom_hbond_atom_site_label_H
_geom_hbond_atom_site_label_A
_geom_hbond_distance_DH
_geom_hbond_distance_HA
_geom_hbond_distance_DA
_geom_hbond_angle_DHA
_geom_hbond_site_symmetry_A
O1 H1O O2 0.85(4) 1.661(14) 2.510(4) 172(6) 3_765
O1W H1W1 O1 0.85(4) 1.842(14) 2.680(4) 169(4) 1_454
O1W H1W2 O1 0.85(4) 2.027(15) 2.844(4) 162(4) 4_475

loop_
_geom_torsion_atom_site_label_1
_geom_torsion_atom_site_label_2
_geom_torsion_atom_site_label_3
_geom_torsion_atom_site_label_4
_geom_torsion
_geom_torsion_site_symmetry_1
_geom_torsion_site_symmetry_4
O4 S1 O3 Na1 9.2(5) . 1_556
C4 S1 O3 Na1 132.6(4) . 1_556
C7 S1 O3 Na1 -113.2(4) . 1_556
O3 S1 O4 Na1 -130.2(4) . .
C4 S1 O4 Na1 106.1(4) . .
C7 S1 O4 Na1 -8.6(4) . .
O3 S1 O4 Na1 18.6(3) . 4_576
C4 S1 O4 Na1 -105.2(2) . 4_576
C7 S1 O4 Na1 140.16(18) . 4_576
O1W Na1 O4 S1 147.9(4) . .
O1W Na1 O4 S1 132.6(4) 4_576 .
O3 Na1 O4 S1 -57.6(4) 1_554 .
O2 Na1 O4 S1 52.5(4) 3_665 .
O4 Na1 O4 S1 -140.1(3) 4_575 .
Na1 Na1 O4 S1 152.7(4) 4_576 .
Na1 Na1 O4 S1 -133.9(3) 4_575 .
O1W Na1 O4 Na1 -4.8(5) . 4_576
O1W Na1 O4 Na1 -20.12(11) 4_576 4_576
O3 Na1 O4 Na1 149.70(12) 1_554 4_576
O2 Na1 O4 Na1 -100.20(10) 3_665 4_576
O4 Na1 O4 Na1 67.23(16) 4_575 4_576
Na1 Na1 O4 Na1 73.39(18) 4_575 4_576
O1W Na1 O1W Na1 112.83(18) 4_576 4_575
O3 Na1 O1W Na1 -57.84(12) 1_554 4_575
O4 Na1 O1W Na1 97.7(5) . 4_575
O2 Na1 O1W Na1 -165.92(13) 3_665 4_575
O4 Na1 O1W Na1 22.61(12) 4_575 4_575
Na1 Na1 O1W Na1 93.68(13) 4_576 4_575
O1 C1 C2 C3 -179.8(5) . .
C6 C1 C2 C3 1.1(8) . .
C1 C2 C3 C4 -0.8(8) . .
C2 C3 C4 C5 0.1(7) . .
C2 C3 C4 S1 175.0(4) . .
O3 S1 C4 C3 32.8(4) . .
O4 S1 C4 C3 161.4(4) . .
C7 S1 C4 C3 -82.2(4) . .
O3 S1 C4 C5 -152.4(4) . .
O4 S1 C4 C5 -23.8(4) . .
C7 S1 C4 C5 92.7(4) . .
C3 C4 C5 C6 0.4(7) . .
S1 C4 C5 C6 -174.5(4) . .
C4 C5 C6 C1 -0.1(8) . .
O1 C1 C6 C5 -179.7(4) . .
C2 C1 C6 C5 -0.6(7) . .
O3 S1 C7 C8 -6.0(4) . .
O4 S1 C7 C8 -133.6(4) . .
C4 S1 C7 C8 110.2(4) . .
O3 S1 C7 C12 175.9(4) . .
O4 S1 C7 C12 48.3(4) . .
C4 S1 C7 C12 -67.8(4) . .
C12 C7 C8 C9 -0.8(8) . .
S1 C7 C8 C9 -179.0(4) . .
C7 C8 C9 C10 -1.4(9) . .
Na1 O2 C10 C9 41.2(7) 3_665 .
Na1 O2 C10 C11 -139.1(4) 3_665 .
C8 C9 C10 O2 -177.2(5) . .
C8 C9 C10 C11 3.1(8) . .
O2 C10 C11 C12 177.8(5) . .
C9 C10 C11 C12 -2.6(8) . .
C10 C11 C12 C7 0.3(9) . .
C8 C7 C12 C11 1.4(8) . .
S1 C7 C12 C11 179.5(4) . .
